data_1569289
loop_
_publ_author_name
'Ma, Xinyuan'
'Voloshkin, Vladislav A.'
'Martynova, Ekaterina A.'
'Beli\<s, Marek'
'Peng, Min'
'Villa, Marco'
'Tzouras, Nikolaos V.'
'Janssens, Wim'
'Van Hecke, Kristof'
'Ceroni, Paola'
'Nolan, Steven P.'

_publ_section_title
;
 Novel dinuclear NHC--gold(i)-amido complexes and their application in
 energy transfer photocatalysis
;
_journal_issue 14
_journal_name_full 'Catalysis Science &amp; Technology'
_journal_page_first 4168
_journal_page_last 4175
_journal_paper_doi 10.1039/D3CY00716B
_journal_volume 13
_journal_year 2023
_chemical_formula_moiety 'C62 H62 Au2 N6, 1[C4H8O]'
_chemical_formula_sum 'C66 H70 Au2 N6 O'
_chemical_formula_weight 1357.21
_space_group_crystal_system triclinic
_space_group_IT_number 2
_space_group_name_Hall '-P 1'
_space_group_name_H-M_alt 'P -1'
_atom_sites_solution_hydrogens geom
_atom_sites_solution_primary dual
_audit_creation_date 2022-03-25
_audit_creation_method
;
Olex2 1.5
(compiled 2021.08.20 svn.r13c46975 for OlexSys, GUI svn.r6396)
;
_audit_update_record
;
2022-10-18 deposited with the CCDC.	2023-06-19 downloaded from the CCDC.
;
_cell_angle_alpha 103.775(2)
_cell_angle_beta 95.912(2)
_cell_angle_gamma 101.539(2)
_cell_formula_units_Z 2
_cell_length_a 12.4705(2)
_cell_length_b 14.3086(3)
_cell_length_c 17.1528(3)
_cell_measurement_reflns_used 18849
_cell_measurement_temperature 100.0(1)
_cell_measurement_theta_max 73.7870
_cell_measurement_theta_min 2.6480
_cell_volume 2875.84(10)
_computing_cell_refinement 'CrysAlisPro 1.171.41.93a (Rigaku OD, 2020)'
_computing_data_collection 'CrysAlisPro 1.171.41.93a (Rigaku OD, 2020)'
_computing_data_reduction 'CrysAlisPro 1.171.41.93a (Rigaku OD, 2020)'
_computing_molecular_graphics 'Olex2 1.5 (Dolomanov et al., 2009)'
_computing_publication_material 'Olex2 1.5 (Dolomanov et al., 2009)'
_computing_structure_refinement 'SHELXL 2018/3 (Sheldrick, 2015)'
_computing_structure_solution 'SHELXT 2018/2 (Sheldrick, 2018)'
_diffrn_ambient_environment N~2~
_diffrn_ambient_temperature 100.0(1)
_diffrn_detector 'CCD plate'
_diffrn_detector_area_resol_mean 10.4839
_diffrn_detector_type Atlas
_diffrn_measured_fraction_theta_full 0.999
_diffrn_measured_fraction_theta_max 0.980
_diffrn_measurement_details
;
List of Runs (angles in degrees, time in seconds):

  # Type    Start    End  Width  t~exp~   \w     \q     \k     \f   Frames
#--------------------------------------------------------------------------
  1  \w   -116.00 -17.00   1.00    1.00    --  -41.55 -38.00  90.00   99
  2  \w    -66.00  33.00   1.00    1.00    --  -41.55  38.00 -90.00   99
  3  \w    -38.00  83.00   1.00    1.00    --   41.55 -19.00 -60.00  121
  4  \w     27.00  98.00   1.00    1.00    --   41.55-125.00  60.00   71
  5  \w      6.00  82.00   1.00    1.00    --   41.55 -99.00-120.00   76
  6  \w     33.00 112.00   1.00    1.75    --  106.01-125.00 -30.00   79
  7  \w     23.00 107.00   1.00    1.75    --  106.01 -94.00  90.00   84
  8  \w     77.00 178.00   1.00    1.75    --  106.01  61.00-120.00  101
  9  \w    103.00 178.00   1.00    1.75    --  106.01  77.00-180.00   75
 10  \w     33.00 132.00   1.00    1.75    --  106.01 -45.00  90.00   99
 11  \w     53.00 178.00   1.00    1.75    --  106.01  15.00   0.00  125
 12  \w     34.00 135.00   1.00    1.75    --  106.01 -61.00-150.00  101
 13  \w     77.00 178.00   1.00    1.75    --  106.01  61.00  30.00  101
 14  \w     23.00 107.00   1.00    1.75    --  106.01 -94.00   0.00   84
 15  \w     23.00 107.00   1.00    1.75    --  106.01 -94.00-180.00   84
 16  \w   -114.00 -13.00   1.00    1.00    --  -41.55 -57.00-150.00  101
 17  \w    -87.00  -6.00   1.00    1.00    --  -41.55 125.00  60.00   81
 18  \w   -114.00 -13.00   1.00    1.00    --  -41.55 -57.00 -60.00  101
 19  \w   -114.00 -13.00   1.00    1.00    --  -41.55 -57.00  30.00  101
 20  \w     13.00 114.00   1.00    1.00    --   41.55  57.00-150.00  101
 21  \w     80.00 178.00   1.00    1.75    --  106.01  45.00-180.00   98
 22  \w     77.00 178.00   1.00    1.75    --  106.01  61.00 -30.00  101
 23  \w     78.00 178.00   1.00    1.75    --  106.01  30.00 120.00  100
 24  \w     77.00 178.00   1.00    1.75    --  106.01  61.00   0.00  101
 25  \w     77.00 128.00   1.00    1.75    --  106.01  61.00-150.00   51
 26  \w     87.00 101.00   1.00    1.75    --  106.01  61.00  60.00   14
 27  \w    110.00 122.00   1.00    1.75    --  106.01  61.00 -90.00   12
 28  \w     80.00 178.00   1.00    1.75    --  106.01  45.00 120.00   98
 29  \w     77.00 178.00   1.00    1.75    --  106.01  61.00 -60.00  101
 30  \w     80.00 178.00   1.00    1.75    --  106.01  45.00 150.00   98
 31  \w   -114.00 -13.00   1.00    1.00    --  -41.55 -57.00 -30.00  101
;
_diffrn_measurement_device 'four-circle diffractometer'
_diffrn_measurement_device_type 'SuperNova, Dual, Cu at home/near, Atlas'
_diffrn_measurement_method '\w scans'
_diffrn_orient_matrix_type 'CrysAlisPro convention (1999,Acta A55,543-557)'
_diffrn_orient_matrix_UB_11 -0.0370899000
_diffrn_orient_matrix_UB_12 -0.1063684000
_diffrn_orient_matrix_UB_13 -0.0554488000
_diffrn_orient_matrix_UB_21 0.0241896000
_diffrn_orient_matrix_UB_22 0.0389710000
_diffrn_orient_matrix_UB_23 -0.0742355000
_diffrn_orient_matrix_UB_31 0.1197710000
_diffrn_orient_matrix_UB_32 -0.0125635000
_diffrn_orient_matrix_UB_33 0.0136272000
_diffrn_radiation_monochromator mirror
_diffrn_radiation_probe x-ray
_diffrn_radiation_type 'Cu K\a'
_diffrn_radiation_wavelength 1.54184
_diffrn_reflns_av_R_equivalents 0.0631
_diffrn_reflns_av_unetI/netI 0.0515
_diffrn_reflns_Laue_measured_fraction_full 0.999
_diffrn_reflns_Laue_measured_fraction_max 0.980
_diffrn_reflns_limit_h_max 15
_diffrn_reflns_limit_h_min -12
_diffrn_reflns_limit_k_max 17
_diffrn_reflns_limit_k_min -17
_diffrn_reflns_limit_l_max 21
_diffrn_reflns_limit_l_min -21
_diffrn_reflns_number 49365
_diffrn_reflns_point_group_measured_fraction_full 0.999
_diffrn_reflns_point_group_measured_fraction_max 0.980
_diffrn_reflns_theta_full 67.684
_diffrn_reflns_theta_max 73.860
_diffrn_reflns_theta_min 2.686
_diffrn_source 'micro-focus sealed X-ray tube'
_diffrn_source_type 'SuperNova (Cu) X-ray Source'
_exptl_absorpt_coefficient_mu 9.814
_exptl_absorpt_correction_T_max 1.000
_exptl_absorpt_correction_T_min 0.440
_exptl_absorpt_correction_type gaussian
_exptl_absorpt_process_details
;
CrysAlisPro 1.171.41.93a (Rigaku Oxford Diffraction, 2020)
Numerical absorption correction based on gaussian integration over
a multifaceted crystal model
Empirical absorption correction using spherical harmonics,
implemented in SCALE3 ABSPACK scaling algorithm.
;
_exptl_crystal_colour colourless
_exptl_crystal_colour_primary colourless
_exptl_crystal_density_diffrn 1.567
_exptl_crystal_description block
_exptl_crystal_F_000 1348
_exptl_crystal_preparation synthesis
_exptl_crystal_size_max 0.57
_exptl_crystal_size_mid 0.08
_exptl_crystal_size_min 0.03
_refine_diff_density_max 2.058
_refine_diff_density_min -1.169
_refine_diff_density_rms 0.110
_refine_ls_extinction_method none
_refine_ls_goodness_of_fit_ref 1.008
_refine_ls_hydrogen_treatment constr
_refine_ls_matrix_type full
_refine_ls_number_parameters 639
_refine_ls_number_reflns 11431
_refine_ls_number_restraints 0
_refine_ls_restrained_S_all 1.008
_refine_ls_R_factor_all 0.0574
_refine_ls_R_factor_gt 0.0391
_refine_ls_shift/su_max 0.001
_refine_ls_shift/su_mean 0.000
_refine_ls_structure_factor_coef Fsqd
_refine_ls_weighting_details 'w=1/[\s^2^(Fo^2^)+(0.0347P)^2^+4.6589P] where P=(Fo^2^+2Fc^2^)/3'
_refine_ls_weighting_scheme calc
_refine_ls_wR_factor_gt 0.0823
_refine_ls_wR_factor_ref 0.0892
_reflns_Friedel_coverage 0.000
_reflns_number_gt 8722
_reflns_number_total 11431
_reflns_threshold_expression 'I > 2\s(I)'
_cod_data_source_file d3cy00716b2.cif
_cod_data_source_block xm_483_a_2
_cod_depositor_comments 'Adding full bibliography for 1569289--1569290.cif.'
_cod_database_code 1569289
_shelx_shelxl_version_number 2018/3
_chemical_oxdiff_formula 'C66 H70 Au2 N6 O'
_shelx_space_group_comment
;
The symmetry employed for this shelxl refinement is uniquely defined
by the following loop, which should always be used as a source of
symmetry information in preference to the above space-group names.
They are only intended as comments.
;
_shelx_estimated_absorpt_t_max 0.757
_shelx_estimated_absorpt_t_min 0.071
_olex2_refinement_description
;
1. Fixed Uiso
 At 1.2 times of:
  All C(H) groups, All C(H,H) groups
 At 1.5 times of:
  All C(H,H,H) groups
2.a Ternary CH refined with riding coordinates:
 C22(H22), C25(H25), C45(H45), C48(H48)
2.b Secondary CH2 refined with riding coordinates:
 C28(H28A,H28B), C35(H35A,H35B)
2.c Aromatic/amide H refined with riding coordinates:
 C1(H1), C2(H2), C5(H5), C6(H6), C8(H8), C9(H9), C10(H10), C11(H11), C14(H14),
 C15(H15), C16(H16), C17(H17), C21(H21), C29(H29), C30(H30), C32(H32), C33(H33),
  C36(H36), C37(H37), C41(H41), C42(H42), C43(H43), C52(H52), C53(H53),
 C54(H54), C55(H55), C59(H59), C60(H60), C61(H61), C62(H62)
2.d Idealised Me refined as rotating group:
 C23(H23A,H23B,H23C), C24(H24A,H24B,H24C), C26(H26A,H26B,H26C), C27(H27A,H27B,
 H27C), C46(H46A,H46B,H46C), C47(H47A,H47B,H47C), C49(H49A,H49B,H49C), C50(H50A,
 H50B,H50C)
;
_smtbx_masks_special_details
;
A solvent mask was calculated and 40 electrons were 
found in a volume of 170\%A^3^ in 2 voids per Assymetric 
Unit. This is consistent with the presence of 
1[C4H8O] per Asymmetric Unit 
which account for 80 electrons 
per unit cell.
;
_smtbx_masks_void_probe_radius 1.2
_smtbx_masks_void_truncation_radius 1.2
_olex2_date_sample_data_collection 2022-03-04
_olex2_exptl_crystal_mounting_method 'Mounted on a LithoLoop'
_olex2_submission_special_instructions 'No special instructions were received'
_oxdiff_exptl_absorpt_empirical_details
;
Empirical correction (ABSPACK) includes:
- Absorption correction using spherical harmonics
- Frame scaling
;
_oxdiff_exptl_absorpt_empirical_full_max 1.396
_oxdiff_exptl_absorpt_empirical_full_min 0.690

loop_
_space_group_symop_operation_xyz
'x, y, z'
'-x, -y, -z'

loop_
_atom_site_label
_atom_site_type_symbol
_atom_site_fract_x
_atom_site_fract_y
_atom_site_fract_z
_atom_site_U_iso_or_equiv
_atom_site_adp_type
_atom_site_occupancy
_atom_site_site_symmetry_order
_atom_site_calc_flag
_atom_site_refinement_flags_posn
_atom_site_refinement_flags_adp
_atom_site_refinement_flags_occupancy
_atom_site_disorder_assembly
_atom_site_disorder_group
Au1 Au 0.54132(2) 0.28937(2) 0.23142(2) 0.03547(7) Uani 1 1 d . . . . .
Au2 Au 0.92322(2) 0.67274(2) 0.71673(2) 0.03513(7) Uani 1 1 d . . . . .
C1 C 0.3268(6) -0.0949(5) 0.2559(5) 0.0598(19) Uani 1 1 d . . . . .
H1 H 0.289321 -0.162156 0.247058 0.072 Uiso 1 1 calc R U . . .
C2 C 0.3706(6) -0.0386(5) 0.3333(5) 0.0566(18) Uani 1 1 d . . . . .
H2 H 0.362307 -0.065679 0.378450 0.068 Uiso 1 1 calc R U . . .
C3 C 0.4280(5) 0.0598(5) 0.3448(4) 0.0443(15) Uani 1 1 d . . . . .
C4 C 0.4364(5) 0.1038(5) 0.2768(4) 0.0423(15) Uani 1 1 d . . . . .
C5 C 0.3915(5) 0.0447(5) 0.1994(4) 0.0511(17) Uani 1 1 d . . . . .
H5 H 0.397685 0.070799 0.153684 0.061 Uiso 1 1 calc R U . . .
C6 C 0.3367(6) -0.0541(5) 0.1891(5) 0.0573(19) Uani 1 1 d . . . . .
H6 H 0.305531 -0.094391 0.135929 0.069 Uiso 1 1 calc R U . . .
C7 C 0.4855(5) 0.1386(5) 0.4148(4) 0.0402(14) Uani 1 1 d . . . . .
C8 C 0.5042(5) 0.1466(5) 0.4989(4) 0.0515(17) Uani 1 1 d . . . . .
H8 H 0.474824 0.092673 0.519648 0.062 Uiso 1 1 calc R U . . .
C9 C 0.5666(6) 0.2351(6) 0.5504(4) 0.0558(19) Uani 1 1 d . . . . .
H9 H 0.580808 0.241428 0.607156 0.067 Uiso 1 1 calc R U . . .
C10 C 0.6090(6) 0.3155(5) 0.5203(4) 0.0492(16) Uani 1 1 d . . . . .
H10 H 0.652193 0.375116 0.556761 0.059 Uiso 1 1 calc R U . . .
C11 C 0.5886(5) 0.3092(5) 0.4376(4) 0.0434(15) Uani 1 1 d . . . . .
H11 H 0.616199 0.364073 0.417284 0.052 Uiso 1 1 calc R U . . .
C12 C 0.5267(5) 0.2201(5) 0.3854(4) 0.0387(13) Uani 1 1 d . . . . .
C13 C 0.5954(5) 0.3867(4) 0.1700(3) 0.0362(13) Uani 1 1 d . . . . .
C14 C 0.7068(5) 0.5135(4) 0.1418(3) 0.0379(13) Uani 1 1 d . . . . .
H14 H 0.770002 0.564711 0.144794 0.045 Uiso 1 1 calc R U . . .
C15 C 0.6107(4) 0.4905(4) 0.0898(3) 0.0346(12) Uani 1 1 d . . . . .
H15 H 0.592932 0.522034 0.048896 0.041 Uiso 1 1 calc R U . . .
C16 C 0.2043(5) 0.3034(5) 0.0163(4) 0.0479(16) Uani 1 1 d . . . . .
H16 H 0.127423 0.277948 -0.003703 0.058 Uiso 1 1 calc R U . . .
C17 C 0.2385(5) 0.3854(5) 0.0823(4) 0.0437(15) Uani 1 1 d . . . . .
H17 H 0.185371 0.416427 0.106988 0.052 Uiso 1 1 calc R U . . .
C18 C 0.3513(5) 0.4226(4) 0.1126(3) 0.0372(13) Uani 1 1 d . . . . .
C19 C 0.4254(4) 0.3734(4) 0.0749(3) 0.0338(12) Uani 1 1 d . . . . .
C20 C 0.3933(5) 0.2918(4) 0.0076(4) 0.0397(14) Uani 1 1 d . . . . .
C21 C 0.2804(5) 0.2581(5) -0.0210(4) 0.0496(17) Uani 1 1 d . . . . .
H21 H 0.255030 0.202841 -0.067110 0.060 Uiso 1 1 calc R U . . .
C22 C 0.3882(5) 0.5136(5) 0.1849(3) 0.0385(13) Uani 1 1 d . . . . .
H22 H 0.470630 0.535778 0.191036 0.046 Uiso 1 1 calc R U . . .
C23 C 0.3398(5) 0.5992(5) 0.1729(4) 0.0485(16) Uani 1 1 d . . . . .
H23A H 0.356355 0.613358 0.121657 0.073 Uiso 1 1 calc R U . . .
H23B H 0.372474 0.657881 0.218096 0.073 Uiso 1 1 calc R U . . .
H23C H 0.259319 0.581747 0.171040 0.073 Uiso 1 1 calc R U . . .
C24 C 0.3612(5) 0.4857(5) 0.2628(3) 0.0453(15) Uani 1 1 d . . . . .
H24A H 0.280722 0.463649 0.258765 0.068 Uiso 1 1 calc R U . . .
H24B H 0.389251 0.543527 0.309553 0.068 Uiso 1 1 calc R U . . .
H24C H 0.396359 0.432226 0.269780 0.068 Uiso 1 1 calc R U . . .
C25 C 0.4763(5) 0.2394(5) -0.0330(4) 0.0468(15) Uani 1 1 d . . . . .
H25 H 0.550722 0.286426 -0.017170 0.056 Uiso 1 1 calc R U . . .
C26 C 0.4482(6) 0.2103(5) -0.1262(4) 0.0570(19) Uani 1 1 d . . . . .
H26A H 0.379862 0.158127 -0.143749 0.086 Uiso 1 1 calc R U . . .
H26B H 0.509037 0.186030 -0.149730 0.086 Uiso 1 1 calc R U . . .
H26C H 0.437915 0.268217 -0.144505 0.086 Uiso 1 1 calc R U . . .
C27 C 0.4843(7) 0.1480(5) -0.0023(5) 0.063(2) Uani 1 1 d . . . . .
H27A H 0.510645 0.168829 0.056421 0.095 Uiso 1 1 calc R U . . .
H27B H 0.536265 0.114388 -0.030166 0.095 Uiso 1 1 calc R U . . .
H27C H 0.410971 0.102696 -0.013511 0.095 Uiso 1 1 calc R U . . .
C28 C 0.7779(4) 0.4530(5) 0.2594(3) 0.0376(13) Uani 1 1 d . . . . .
H28A H 0.852067 0.486507 0.251680 0.045 Uiso 1 1 calc R U . . .
H28B H 0.780556 0.384574 0.260393 0.045 Uiso 1 1 calc R U . . .
C29 C 0.6592(4) 0.5428(4) 0.3496(3) 0.0371(13) Uani 1 1 d . . . . .
H29 H 0.605786 0.534054 0.303244 0.044 Uiso 1 1 calc R U . . .
C30 C 0.6422(5) 0.5916(4) 0.4254(3) 0.0359(13) Uani 1 1 d . . . . .
H30 H 0.577280 0.616198 0.430523 0.043 Uiso 1 1 calc R U . . .
C31 C 0.7180(5) 0.6050(4) 0.4937(3) 0.0348(13) Uani 1 1 d . . . . .
C32 C 0.8118(5) 0.5682(5) 0.4847(4) 0.0414(14) Uani 1 1 d . . . . .
H32 H 0.864542 0.576278 0.531309 0.050 Uiso 1 1 calc R U . . .
C33 C 0.8304(5) 0.5198(4) 0.4089(3) 0.0380(13) Uani 1 1 d . . . . .
H33 H 0.895700 0.495720 0.403823 0.046 Uiso 1 1 calc R U . . .
C34 C 0.7534(4) 0.5065(4) 0.3405(3) 0.0332(12) Uani 1 1 d . . . . .
C35 C 0.7008(5) 0.6621(4) 0.5756(3) 0.0408(14) Uani 1 1 d . . . . .
H35A H 0.626244 0.676297 0.570866 0.049 Uiso 1 1 calc R U . . .
H35B H 0.704112 0.621131 0.614476 0.049 Uiso 1 1 calc R U . . .
C36 C 0.7859(6) 0.8403(5) 0.5819(4) 0.0515(17) Uani 1 1 d . . . . .
H36 H 0.730245 0.850935 0.545045 0.062 Uiso 1 1 calc R U . . .
C37 C 0.8813(5) 0.9050(5) 0.6198(4) 0.0528(18) Uani 1 1 d . . . . .
H37 H 0.905793 0.970422 0.615109 0.063 Uiso 1 1 calc R U . . .
C38 C 0.8774(4) 0.7663(4) 0.6590(3) 0.0355(13) Uani 1 1 d . . . . .
C39 C 1.0449(5) 0.8960(4) 0.7162(4) 0.0453(16) Uani 1 1 d . . . . .
C40 C 1.0508(6) 0.9471(5) 0.7979(4) 0.0528(18) Uani 1 1 d . . . . .
C41 C 1.1569(7) 0.9714(5) 0.8468(5) 0.065(2) Uani 1 1 d . . . . .
H41 H 1.166765 1.006421 0.902527 0.078 Uiso 1 1 calc R U . . .
C42 C 1.2447(6) 0.9442(5) 0.8133(5) 0.063(2) Uani 1 1 d . . . . .
H42 H 1.313673 0.957670 0.847814 0.076 Uiso 1 1 calc R U . . .
C43 C 1.2383(6) 0.8992(5) 0.7334(5) 0.059(2) Uani 1 1 d . . . . .
H43 H 1.302634 0.884850 0.712697 0.071 Uiso 1 1 calc R U . . .
C44 C 1.1368(5) 0.8737(5) 0.6814(5) 0.0518(18) Uani 1 1 d . . . . .
C45 C 0.9506(6) 0.9736(6) 0.8319(4) 0.062(2) Uani 1 1 d . . . . .
H45 H 0.890811 0.962316 0.784792 0.075 Uiso 1 1 calc R U . . .
C46 C 0.9069(7) 0.9089(6) 0.8847(5) 0.078(3) Uani 1 1 d . . . . .
H46A H 0.886487 0.839593 0.852813 0.117 Uiso 1 1 calc R U . . .
H46B H 0.841466 0.928069 0.904715 0.117 Uiso 1 1 calc R U . . .
H46C H 0.964293 0.917097 0.930940 0.117 Uiso 1 1 calc R U . . .
C47 C 0.9774(8) 1.0843(6) 0.8768(5) 0.079(3) Uani 1 1 d . . . . .
H47A H 1.033897 1.097556 0.924663 0.118 Uiso 1 1 calc R U . . .
H47B H 0.910047 1.102439 0.893936 0.118 Uiso 1 1 calc R U . . .
H47C H 1.005291 1.123554 0.840333 0.118 Uiso 1 1 calc R U . . .
C48 C 1.1274(6) 0.8239(6) 0.5918(5) 0.064(2) Uani 1 1 d . . . . .
H48 H 1.051564 0.821952 0.565029 0.076 Uiso 1 1 calc R U . . .
C49 C 1.2117(7) 0.8837(7) 0.5523(6) 0.079(3) Uani 1 1 d . . . . .
H49A H 1.202805 0.951903 0.562928 0.118 Uiso 1 1 calc R U . . .
H49B H 1.199174 0.853662 0.493548 0.118 Uiso 1 1 calc R U . . .
H49C H 1.287009 0.883765 0.575354 0.118 Uiso 1 1 calc R U . . .
C50 C 1.1380(7) 0.7175(6) 0.5804(5) 0.075(2) Uani 1 1 d . . . . .
H50A H 1.207470 0.716681 0.612357 0.113 Uiso 1 1 calc R U . . .
H50B H 1.137887 0.687277 0.522805 0.113 Uiso 1 1 calc R U . . .
H50C H 1.075351 0.680016 0.598830 0.113 Uiso 1 1 calc R U . . .
C51 C 1.0420(5) 0.6269(5) 0.8587(3) 0.0376(13) Uani 1 1 d . . . . .
C52 C 1.0975(5) 0.7258(5) 0.8950(4) 0.0447(15) Uani 1 1 d . . . . .
H52 H 1.089904 0.776145 0.868884 0.054 Uiso 1 1 calc R U . . .
C53 C 1.1633(6) 0.7478(5) 0.9694(4) 0.0524(17) Uani 1 1 d . . . . .
H53 H 1.201830 0.814289 0.994567 0.063 Uiso 1 1 calc R U . . .
C54 C 1.1747(6) 0.6743(6) 1.0090(4) 0.0517(17) Uani 1 1 d . . . . .
H54 H 1.219750 0.691683 1.060849 0.062 Uiso 1 1 calc R U . . .
C55 C 1.1211(5) 0.5770(6) 0.9732(4) 0.0507(17) Uani 1 1 d . . . . .
H55 H 1.128632 0.527338 1.000266 0.061 Uiso 1 1 calc R U . . .
C56 C 1.0550(5) 0.5517(5) 0.8962(4) 0.0413(14) Uani 1 1 d . . . . .
C57 C 0.9464(4) 0.4885(4) 0.7690(3) 0.0289(11) Uani 1 1 d . . . . .
C58 C 0.9943(5) 0.4603(5) 0.8387(4) 0.0405(14) Uani 1 1 d . . . . .
C59 C 0.9797(5) 0.3596(5) 0.8376(4) 0.0502(16) Uani 1 1 d . . . . .
H59 H 1.010016 0.340224 0.882740 0.060 Uiso 1 1 calc R U . . .
C60 C 0.9197(6) 0.2901(6) 0.7684(5) 0.0563(18) Uani 1 1 d . . . . .
H60 H 0.909949 0.221833 0.766181 0.068 Uiso 1 1 calc R U . . .
C61 C 0.8732(5) 0.3168(5) 0.7020(4) 0.0524(17) Uani 1 1 d . . . . .
H61 H 0.830656 0.266920 0.656202 0.063 Uiso 1 1 calc R U . . .
C62 C 0.8885(5) 0.4158(5) 0.7021(4) 0.0429(14) Uani 1 1 d . . . . .
H62 H 0.858843 0.433178 0.655675 0.052 Uiso 1 1 calc R U . . .
N1 N 0.9368(4) 0.8582(4) 0.6667(3) 0.0402(12) Uani 1 1 d . . . . .
N2 N 0.7848(4) 0.7556(4) 0.6071(3) 0.0403(12) Uani 1 1 d . . . . .
N3 N 0.9755(4) 0.5874(4) 0.7827(3) 0.0375(11) Uani 1 1 d . . . . .
N4 N 0.6958(4) 0.4490(4) 0.1895(3) 0.0352(11) Uani 1 1 d . . . . .
N5 N 0.5434(4) 0.4119(3) 0.1080(3) 0.0333(10) Uani 1 1 d . . . . .
N6 N 0.4947(4) 0.1962(3) 0.3015(3) 0.0374(11) Uani 1 1 d . . . . .

loop_
_atom_site_aniso_label
_atom_site_aniso_U_11
_atom_site_aniso_U_22
_atom_site_aniso_U_33
_atom_site_aniso_U_23
_atom_site_aniso_U_13
_atom_site_aniso_U_12
Au1 0.02600(13) 0.04535(14) 0.03650(13) 0.01258(10) 0.00509(10) 0.00943(10)
Au2 0.02030(12) 0.05110(15) 0.03001(12) 0.00426(10) -0.00093(9) 0.00952(10)
C1 0.048(4) 0.049(4) 0.079(5) 0.019(4) 0.007(4) 0.003(3)
C2 0.047(4) 0.057(4) 0.067(5) 0.020(4) 0.006(4) 0.013(3)
C3 0.031(3) 0.055(4) 0.052(4) 0.020(3) 0.006(3) 0.015(3)
C4 0.020(3) 0.066(4) 0.034(3) 0.007(3) 0.002(2) 0.003(3)
C5 0.042(4) 0.058(4) 0.051(4) 0.018(3) 0.004(3) 0.004(3)
C6 0.043(4) 0.056(4) 0.058(4) 0.004(3) -0.006(3) -0.001(3)
C7 0.030(3) 0.052(3) 0.045(3) 0.018(3) 0.008(3) 0.018(3)
C8 0.040(4) 0.072(4) 0.054(4) 0.032(4) 0.011(3) 0.018(3)
C9 0.051(4) 0.082(5) 0.040(4) 0.014(3) 0.004(3) 0.033(4)
C10 0.042(4) 0.065(4) 0.042(3) 0.007(3) 0.003(3) 0.025(3)
C11 0.021(3) 0.064(4) 0.046(3) 0.014(3) 0.005(3) 0.013(3)
C12 0.023(3) 0.053(3) 0.045(3) 0.017(3) 0.005(3) 0.016(3)
C13 0.030(3) 0.042(3) 0.034(3) 0.008(2) 0.004(2) 0.005(2)
C14 0.027(3) 0.048(3) 0.037(3) 0.009(2) 0.011(2) 0.005(3)
C15 0.023(3) 0.047(3) 0.034(3) 0.014(2) 0.005(2) 0.007(2)
C16 0.022(3) 0.068(4) 0.046(4) 0.013(3) -0.003(3) -0.002(3)
C17 0.021(3) 0.067(4) 0.041(3) 0.013(3) -0.002(3) 0.010(3)
C18 0.028(3) 0.051(3) 0.033(3) 0.014(2) 0.004(2) 0.006(3)
C19 0.019(3) 0.048(3) 0.033(3) 0.015(2) 0.001(2) 0.000(2)
C20 0.029(3) 0.049(3) 0.040(3) 0.013(3) 0.007(3) 0.005(3)
C21 0.036(4) 0.063(4) 0.038(3) 0.008(3) -0.004(3) -0.003(3)
C22 0.025(3) 0.058(4) 0.030(3) 0.008(3) 0.004(2) 0.008(3)
C23 0.036(4) 0.057(4) 0.054(4) 0.017(3) 0.012(3) 0.008(3)
C24 0.033(3) 0.071(4) 0.034(3) 0.016(3) 0.004(3) 0.016(3)
C25 0.040(4) 0.050(3) 0.044(3) 0.006(3) 0.003(3) 0.003(3)
C26 0.051(4) 0.065(4) 0.048(4) 0.007(3) 0.015(3) 0.001(4)
C27 0.067(5) 0.066(5) 0.057(4) 0.011(4) 0.007(4) 0.023(4)
C28 0.017(3) 0.059(4) 0.037(3) 0.010(3) 0.001(2) 0.012(3)
C29 0.019(3) 0.053(3) 0.035(3) 0.008(3) -0.004(2) 0.008(3)
C30 0.021(3) 0.046(3) 0.038(3) 0.007(2) -0.001(2) 0.011(2)
C31 0.025(3) 0.041(3) 0.034(3) 0.004(2) 0.001(2) 0.006(2)
C32 0.025(3) 0.055(4) 0.039(3) 0.004(3) -0.008(3) 0.013(3)
C33 0.027(3) 0.048(3) 0.038(3) 0.006(3) 0.000(2) 0.015(3)
C34 0.021(3) 0.042(3) 0.034(3) 0.009(2) 0.000(2) 0.005(2)
C35 0.026(3) 0.052(3) 0.038(3) 0.001(3) -0.001(3) 0.010(3)
C36 0.041(4) 0.052(4) 0.055(4) 0.004(3) -0.012(3) 0.021(3)
C37 0.041(4) 0.046(3) 0.065(4) 0.007(3) -0.012(3) 0.016(3)
C38 0.015(3) 0.056(3) 0.033(3) 0.000(2) -0.001(2) 0.019(3)
C39 0.031(3) 0.038(3) 0.058(4) 0.003(3) -0.010(3) 0.008(3)
C40 0.045(4) 0.045(3) 0.059(4) -0.001(3) -0.012(3) 0.014(3)
C41 0.064(5) 0.041(4) 0.069(5) -0.006(3) -0.025(4) 0.006(4)
C42 0.035(4) 0.049(4) 0.093(6) 0.014(4) -0.022(4) 0.004(3)
C43 0.031(4) 0.054(4) 0.087(6) 0.017(4) -0.005(4) 0.007(3)
C44 0.030(3) 0.043(3) 0.074(5) 0.008(3) -0.010(3) 0.007(3)
C45 0.057(5) 0.071(5) 0.044(4) -0.013(3) -0.012(3) 0.025(4)
C46 0.075(6) 0.077(6) 0.070(5) -0.001(4) 0.009(5) 0.017(5)
C47 0.086(6) 0.067(5) 0.068(5) -0.011(4) -0.012(5) 0.031(5)
C48 0.036(4) 0.069(5) 0.083(5) 0.009(4) 0.007(4) 0.018(4)
C49 0.053(5) 0.101(7) 0.097(7) 0.045(6) 0.016(5) 0.023(5)
C50 0.059(5) 0.063(5) 0.097(6) 0.003(4) 0.031(5) 0.012(4)
C51 0.023(3) 0.060(4) 0.031(3) 0.007(3) 0.008(2) 0.018(3)
C52 0.033(3) 0.056(4) 0.042(3) 0.004(3) -0.001(3) 0.016(3)
C53 0.046(4) 0.063(4) 0.040(3) -0.003(3) 0.000(3) 0.016(3)
C54 0.043(4) 0.080(5) 0.029(3) 0.005(3) -0.002(3) 0.022(4)
C55 0.040(4) 0.085(5) 0.035(3) 0.021(3) 0.007(3) 0.024(4)
C56 0.027(3) 0.063(4) 0.035(3) 0.010(3) 0.008(2) 0.014(3)
C57 0.008(2) 0.043(3) 0.035(3) 0.008(2) 0.010(2) 0.003(2)
C58 0.022(3) 0.056(4) 0.045(3) 0.012(3) 0.012(3) 0.011(3)
C59 0.034(4) 0.072(4) 0.051(4) 0.028(3) 0.013(3) 0.010(3)
C60 0.035(4) 0.065(4) 0.071(5) 0.025(4) 0.011(3) 0.007(3)
C61 0.032(4) 0.062(4) 0.053(4) 0.007(3) -0.001(3) 0.001(3)
C62 0.024(3) 0.058(4) 0.049(4) 0.017(3) 0.009(3) 0.012(3)
N1 0.024(3) 0.043(3) 0.045(3) -0.003(2) -0.005(2) 0.012(2)
N2 0.026(3) 0.052(3) 0.039(3) 0.000(2) 0.001(2) 0.015(2)
N3 0.017(2) 0.060(3) 0.036(3) 0.012(2) 0.0058(19) 0.010(2)
N4 0.019(2) 0.051(3) 0.033(2) 0.007(2) 0.0017(19) 0.008(2)
N5 0.023(2) 0.045(3) 0.029(2) 0.0088(19) 0.0034(19) 0.004(2)
N6 0.041(3) 0.040(3) 0.039(3) 0.017(2) 0.013(2) 0.017(2)

loop_
_atom_type_symbol
_atom_type_description
_atom_type_scat_dispersion_real
_atom_type_scat_dispersion_imag
_atom_type_scat_source
Au Au -4.4197 7.2980 'International Tables Vol C Tables 4.2.6.8 and 6.1.1.4'
C C 0.0181 0.0091 'International Tables Vol C Tables 4.2.6.8 and 6.1.1.4'
H H 0.0000 0.0000 'International Tables Vol C Tables 4.2.6.8 and 6.1.1.4'
N N 0.0311 0.0180 'International Tables Vol C Tables 4.2.6.8 and 6.1.1.4'
O O 0.0492 0.0322 'International Tables Vol C Tables 4.2.6.8 and 6.1.1.4'

loop_
_exptl_crystal_face_index_h
_exptl_crystal_face_index_k
_exptl_crystal_face_index_l
_exptl_crystal_face_perp_dist
0 -8 7 0.0370
1 8 -7 0.0132
1 8 3 0.0033
0 -2 -10 0.0116
-8 4 1 0.3123
1 2 10 0.0100
8 -2 -1 0.2447

loop_
_geom_angle_atom_site_label_1
_geom_angle_atom_site_label_2
_geom_angle_atom_site_label_3
_geom_angle
_geom_angle_site_symmetry_1
_geom_angle_site_symmetry_3
_geom_angle_publ_flag
C13 Au1 N6 175.7(2) . . ?
C38 Au2 N3 175.4(2) . . ?
C2 C1 H1 119.7 . . ?
C2 C1 C6 120.6(7) . . ?
C6 C1 H1 119.7 . . ?
C1 C2 H2 120.6 . . ?
C1 C2 C3 118.7(7) . . ?
C3 C2 H2 120.6 . . ?
C2 C3 C4 121.2(6) . . ?
C2 C3 C7 134.3(7) . . ?
C7 C3 C4 104.5(5) . . ?
C5 C4 C3 118.4(6) . . ?
N6 C4 C3 110.7(5) . . ?
N6 C4 C5 130.7(6) . . ?
C4 C5 H5 120.3 . . ?
C4 C5 C6 119.5(7) . . ?
C6 C5 H5 120.3 . . ?
C1 C6 H6 119.3 . . ?
C5 C6 C1 121.5(6) . . ?
C5 C6 H6 119.3 . . ?
C8 C7 C3 133.7(6) . . ?
C12 C7 C3 106.3(5) . . ?
C12 C7 C8 120.0(6) . . ?
C7 C8 H8 120.8 . . ?
C9 C8 C7 118.4(7) . . ?
C9 C8 H8 120.8 . . ?
C8 C9 H9 119.5 . . ?
C8 C9 C10 121.1(6) . . ?
C10 C9 H9 119.5 . . ?
C9 C10 H10 119.5 . . ?
C11 C10 C9 121.0(6) . . ?
C11 C10 H10 119.5 . . ?
C10 C11 H11 120.9 . . ?
C10 C11 C12 118.1(7) . . ?
C12 C11 H11 120.9 . . ?
C11 C12 C7 121.4(6) . . ?
N6 C12 C7 109.8(5) . . ?
N6 C12 C11 128.8(6) . . ?
N4 C13 Au1 123.9(4) . . ?
N4 C13 N5 104.9(5) . . ?
N5 C13 Au1 131.1(4) . . ?
C15 C14 H14 126.6 . . ?
C15 C14 N4 106.8(5) . . ?
N4 C14 H14 126.6 . . ?
C14 C15 H15 126.9 . . ?
C14 C15 N5 106.1(5) . . ?
N5 C15 H15 126.9 . . ?
C17 C16 H16 119.6 . . ?
C21 C16 H16 119.6 . . ?
C21 C16 C17 120.8(6) . . ?
C16 C17 H17 120.0 . . ?
C16 C17 C18 119.9(6) . . ?
C18 C17 H17 120.0 . . ?
C17 C18 C22 119.5(5) . . ?
C19 C18 C17 117.6(5) . . ?
C19 C18 C22 122.9(5) . . ?
C18 C19 N5 117.2(5) . . ?
C20 C19 C18 123.5(5) . . ?
C20 C19 N5 119.2(5) . . ?
C19 C20 C25 122.5(5) . . ?
C21 C20 C19 116.7(6) . . ?
C21 C20 C25 120.7(6) . . ?
C16 C21 C20 121.3(6) . . ?
C16 C21 H21 119.3 . . ?
C20 C21 H21 119.3 . . ?
C18 C22 H22 107.4 . . ?
C18 C22 C24 109.8(5) . . ?
C23 C22 C18 112.8(5) . . ?
C23 C22 H22 107.4 . . ?
C23 C22 C24 111.8(5) . . ?
C24 C22 H22 107.4 . . ?
C22 C23 H23A 109.5 . . ?
C22 C23 H23B 109.5 . . ?
C22 C23 H23C 109.5 . . ?
H23A C23 H23B 109.5 . . ?
H23A C23 H23C 109.5 . . ?
H23B C23 H23C 109.5 . . ?
C22 C24 H24A 109.5 . . ?
C22 C24 H24B 109.5 . . ?
C22 C24 H24C 109.5 . . ?
H24A C24 H24B 109.5 . . ?
H24A C24 H24C 109.5 . . ?
H24B C24 H24C 109.5 . . ?
C20 C25 H25 107.7 . . ?
C20 C25 C26 112.2(6) . . ?
C20 C25 C27 110.7(6) . . ?
C26 C25 H25 107.7 . . ?
C26 C25 C27 110.5(6) . . ?
C27 C25 H25 107.7 . . ?
C25 C26 H26A 109.5 . . ?
C25 C26 H26B 109.5 . . ?
C25 C26 H26C 109.5 . . ?
H26A C26 H26B 109.5 . . ?
H26A C26 H26C 109.5 . . ?
H26B C26 H26C 109.5 . . ?
C25 C27 H27A 109.5 . . ?
C25 C27 H27B 109.5 . . ?
C25 C27 H27C 109.5 . . ?
H27A C27 H27B 109.5 . . ?
H27A C27 H27C 109.5 . . ?
H27B C27 H27C 109.5 . . ?
H28A C28 H28B 107.7 . . ?
C34 C28 H28A 108.8 . . ?
C34 C28 H28B 108.8 . . ?
N4 C28 H28A 108.8 . . ?
N4 C28 H28B 108.8 . . ?
N4 C28 C34 113.7(5) . . ?
C30 C29 H29 119.7 . . ?
C30 C29 C34 120.7(5) . . ?
C34 C29 H29 119.7 . . ?
C29 C30 H30 119.5 . . ?
C31 C30 C29 121.0(5) . . ?
C31 C30 H30 119.5 . . ?
C30 C31 C32 118.4(5) . . ?
C30 C31 C35 120.4(5) . . ?
C32 C31 C35 121.1(5) . . ?
C31 C32 H32 119.4 . . ?
C31 C32 C33 121.2(5) . . ?
C33 C32 H32 119.4 . . ?
C32 C33 H33 120.0 . . ?
C32 C33 C34 119.9(5) . . ?
C34 C33 H33 120.0 . . ?
C29 C34 C28 123.6(5) . . ?
C29 C34 C33 118.8(5) . . ?
C33 C34 C28 117.6(5) . . ?
C31 C35 H35A 109.3 . . ?
C31 C35 H35B 109.3 . . ?
H35A C35 H35B 107.9 . . ?
N2 C35 C31 111.8(5) . . ?
N2 C35 H35A 109.3 . . ?
N2 C35 H35B 109.3 . . ?
C37 C36 H36 126.8 . . ?
C37 C36 N2 106.5(6) . . ?
N2 C36 H36 126.8 . . ?
C36 C37 H37 126.6 . . ?
C36 C37 N1 106.9(6) . . ?
N1 C37 H37 126.6 . . ?
N1 C38 Au2 124.6(4) . . ?
N2 C38 Au2 129.9(5) . . ?
N2 C38 N1 105.4(5) . . ?
C40 C39 N1 118.0(6) . . ?
C44 C39 C40 123.9(6) . . ?
C44 C39 N1 118.0(6) . . ?
C39 C40 C41 115.8(7) . . ?
C39 C40 C45 122.1(6) . . ?
C41 C40 C45 122.1(6) . . ?
C40 C41 H41 120.1 . . ?
C42 C41 C40 119.7(7) . . ?
C42 C41 H41 120.1 . . ?
C41 C42 H42 118.3 . . ?
C43 C42 C41 123.4(7) . . ?
C43 C42 H42 118.3 . . ?
C42 C43 H43 120.0 . . ?
C42 C43 C44 120.0(7) . . ?
C44 C43 H43 120.0 . . ?
C39 C44 C48 121.9(6) . . ?
C43 C44 C39 117.0(7) . . ?
C43 C44 C48 121.1(7) . . ?
C40 C45 H45 107.4 . . ?
C40 C45 C47 110.0(7) . . ?
C46 C45 C40 112.3(7) . . ?
C46 C45 H45 107.4 . . ?
C46 C45 C47 112.2(7) . . ?
C47 C45 H45 107.4 . . ?
C45 C46 H46A 109.5 . . ?
C45 C46 H46B 109.5 . . ?
C45 C46 H46C 109.5 . . ?
H46A C46 H46B 109.5 . . ?
H46A C46 H46C 109.5 . . ?
H46B C46 H46C 109.5 . . ?
C45 C47 H47A 109.5 . . ?
C45 C47 H47B 109.5 . . ?
C45 C47 H47C 109.5 . . ?
H47A C47 H47B 109.5 . . ?
H47A C47 H47C 109.5 . . ?
H47B C47 H47C 109.5 . . ?
C44 C48 H48 107.6 . . ?
C44 C48 C49 111.0(7) . . ?
C44 C48 C50 109.9(7) . . ?
C49 C48 H48 107.6 . . ?
C50 C48 H48 107.6 . . ?
C50 C48 C49 112.9(7) . . ?
C48 C49 H49A 109.5 . . ?
C48 C49 H49B 109.5 . . ?
C48 C49 H49C 109.5 . . ?
H49A C49 H49B 109.5 . . ?
H49A C49 H49C 109.5 . . ?
H49B C49 H49C 109.5 . . ?
C48 C50 H50A 109.5 . . ?
C48 C50 H50B 109.5 . . ?
C48 C50 H50C 109.5 . . ?
H50A C50 H50B 109.5 . . ?
H50A C50 H50C 109.5 . . ?
H50B C50 H50C 109.5 . . ?
C52 C51 C56 121.1(5) . . ?
N3 C51 C52 128.0(6) . . ?
N3 C51 C56 110.8(5) . . ?
C51 C52 H52 120.9 . . ?
C53 C52 C51 118.2(7) . . ?
C53 C52 H52 120.9 . . ?
C52 C53 H53 119.2 . . ?
C52 C53 C54 121.6(7) . . ?
C54 C53 H53 119.2 . . ?
C53 C54 H54 119.8 . . ?
C55 C54 C53 120.4(6) . . ?
C55 C54 H54 119.8 . . ?
C54 C55 H55 120.3 . . ?
C54 C55 C56 119.5(7) . . ?
C56 C55 H55 120.3 . . ?
C51 C56 C55 119.2(6) . . ?
C51 C56 C58 105.5(5) . . ?
C55 C56 C58 135.2(7) . . ?
C62 C57 C58 119.1(5) . . ?
N3 C57 C58 109.4(5) . . ?
N3 C57 C62 131.3(6) . . ?
C56 C58 C57 105.9(5) . . ?
C59 C58 C56 133.7(6) . . ?
C59 C58 C57 120.3(6) . . ?
C58 C59 H59 121.2 . . ?
C60 C59 C58 117.6(6) . . ?
C60 C59 H59 121.2 . . ?
C59 C60 H60 118.9 . . ?
C59 C60 C61 122.2(7) . . ?
C61 C60 H60 118.9 . . ?
C60 C61 H61 119.7 . . ?
C62 C61 C60 120.5(6) . . ?
C62 C61 H61 119.7 . . ?
C57 C62 C61 120.2(6) . . ?
C57 C62 H62 119.9 . . ?
C61 C62 H62 119.9 . . ?
C37 N1 C39 127.8(5) . . ?
C38 N1 C37 110.4(5) . . ?
C38 N1 C39 121.8(5) . . ?
C36 N2 C35 125.4(5) . . ?
C38 N2 C35 123.6(5) . . ?
C38 N2 C36 110.7(5) . . ?
C51 N3 Au2 122.3(4) . . ?
C57 N3 Au2 128.9(4) . . ?
C57 N3 C51 108.4(5) . . ?
C13 N4 C14 111.3(5) . . ?
C13 N4 C28 123.3(5) . . ?
C14 N4 C28 125.0(5) . . ?
C13 N5 C15 110.8(4) . . ?
C13 N5 C19 124.0(5) . . ?
C15 N5 C19 124.3(5) . . ?
C4 N6 Au1 127.5(4) . . ?
C4 N6 C12 108.6(5) . . ?
C12 N6 Au1 123.9(4) . . ?

loop_
_geom_bond_atom_site_label_1
_geom_bond_atom_site_label_2
_geom_bond_distance
_geom_bond_site_symmetry_2
_geom_bond_publ_flag
Au1 C13 1.993(6) . ?
Au1 N6 2.039(5) . ?
Au2 C38 1.980(6) . ?
Au2 N3 2.006(5) . ?
C1 H1 0.9500 . ?
C1 C2 1.371(10) . ?
C1 C6 1.410(10) . ?
C2 H2 0.9500 . ?
C2 C3 1.404(9) . ?
C3 C4 1.454(9) . ?
C3 C7 1.443(9) . ?
C4 C5 1.382(9) . ?
C4 N6 1.320(8) . ?
C5 H5 0.9500 . ?
C5 C6 1.402(9) . ?
C6 H6 0.9500 . ?
C7 C8 1.409(9) . ?
C7 C12 1.404(8) . ?
C8 H8 0.9500 . ?
C8 C9 1.386(10) . ?
C9 H9 0.9500 . ?
C9 C10 1.402(10) . ?
C10 H10 0.9500 . ?
C10 C11 1.393(9) . ?
C11 H11 0.9500 . ?
C11 C12 1.394(9) . ?
C12 N6 1.393(7) . ?
C13 N4 1.341(7) . ?
C13 N5 1.348(7) . ?
C14 H14 0.9500 . ?
C14 C15 1.351(8) . ?
C14 N4 1.368(7) . ?
C15 H15 0.9500 . ?
C15 N5 1.382(7) . ?
C16 H16 0.9500 . ?
C16 C17 1.380(9) . ?
C16 C21 1.379(9) . ?
C17 H17 0.9500 . ?
C17 C18 1.397(8) . ?
C18 C19 1.391(8) . ?
C18 C22 1.524(8) . ?
C19 C20 1.390(8) . ?
C19 N5 1.465(7) . ?
C20 C21 1.389(8) . ?
C20 C25 1.526(9) . ?
C21 H21 0.9500 . ?
C22 H22 1.0000 . ?
C22 C23 1.516(9) . ?
C22 C24 1.532(8) . ?
C23 H23A 0.9800 . ?
C23 H23B 0.9800 . ?
C23 H23C 0.9800 . ?
C24 H24A 0.9800 . ?
C24 H24B 0.9800 . ?
C24 H24C 0.9800 . ?
C25 H25 1.0000 . ?
C25 C26 1.536(9) . ?
C25 C27 1.538(9) . ?
C26 H26A 0.9800 . ?
C26 H26B 0.9800 . ?
C26 H26C 0.9800 . ?
C27 H27A 0.9800 . ?
C27 H27B 0.9800 . ?
C27 H27C 0.9800 . ?
C28 H28A 0.9900 . ?
C28 H28B 0.9900 . ?
C28 C34 1.513(8) . ?
C28 N4 1.477(7) . ?
C29 H29 0.9500 . ?
C29 C30 1.381(8) . ?
C29 C34 1.384(8) . ?
C30 H30 0.9500 . ?
C30 C31 1.376(7) . ?
C31 C32 1.384(8) . ?
C31 C35 1.508(8) . ?
C32 H32 0.9500 . ?
C32 C33 1.385(8) . ?
C33 H33 0.9500 . ?
C33 C34 1.387(7) . ?
C35 H35A 0.9900 . ?
C35 H35B 0.9900 . ?
C35 N2 1.469(7) . ?
C36 H36 0.9500 . ?
C36 C37 1.344(9) . ?
C36 N2 1.379(8) . ?
C37 H37 0.9500 . ?
C37 N1 1.379(8) . ?
C38 N1 1.343(8) . ?
C38 N2 1.342(7) . ?
C39 C40 1.405(9) . ?
C39 C44 1.403(10) . ?
C39 N1 1.444(7) . ?
C40 C41 1.422(9) . ?
C40 C45 1.511(10) . ?
C41 H41 0.9500 . ?
C41 C42 1.369(11) . ?
C42 H42 0.9500 . ?
C42 C43 1.355(11) . ?
C43 H43 0.9500 . ?
C43 C44 1.399(9) . ?
C44 C48 1.513(10) . ?
C45 H45 1.0000 . ?
C45 C46 1.508(11) . ?
C45 C47 1.539(10) . ?
C46 H46A 0.9800 . ?
C46 H46B 0.9800 . ?
C46 H46C 0.9800 . ?
C47 H47A 0.9800 . ?
C47 H47B 0.9800 . ?
C47 H47C 0.9800 . ?
C48 H48 1.0000 . ?
C48 C49 1.537(11) . ?
C48 C50 1.522(10) . ?
C49 H49A 0.9800 . ?
C49 H49B 0.9800 . ?
C49 H49C 0.9800 . ?
C50 H50A 0.9800 . ?
C50 H50B 0.9800 . ?
C50 H50C 0.9800 . ?
C51 C52 1.403(9) . ?
C51 C56 1.405(9) . ?
C51 N3 1.395(7) . ?
C52 H52 0.9500 . ?
C52 C53 1.374(8) . ?
C53 H53 0.9500 . ?
C53 C54 1.404(10) . ?
C54 H54 0.9500 . ?
C54 C55 1.378(10) . ?
C55 H55 0.9500 . ?
C55 C56 1.409(8) . ?
C56 C58 1.446(8) . ?
C57 C58 1.458(8) . ?
C57 C62 1.372(8) . ?
C57 N3 1.345(7) . ?
C58 C59 1.412(9) . ?
C59 H59 0.9500 . ?
C59 C60 1.384(10) . ?
C60 H60 0.9500 . ?
C60 C61 1.394(10) . ?
C61 H61 0.9500 . ?
C61 C62 1.391(9) . ?
C62 H62 0.9500 . ?

loop_
_geom_torsion_atom_site_label_1
_geom_torsion_atom_site_label_2
_geom_torsion_atom_site_label_3
_geom_torsion_atom_site_label_4
_geom_torsion
_geom_torsion_site_symmetry_1
_geom_torsion_site_symmetry_2
_geom_torsion_site_symmetry_3
_geom_torsion_site_symmetry_4
_geom_torsion_publ_flag
Au1 C13 N4 C14 -174.3(4) . . . . ?
Au1 C13 N4 C28 -0.4(8) . . . . ?
Au1 C13 N5 C15 174.0(4) . . . . ?
Au1 C13 N5 C19 4.3(8) . . . . ?
Au2 C38 N1 C37 -178.8(4) . . . . ?
Au2 C38 N1 C39 3.2(8) . . . . ?
Au2 C38 N2 C35 -7.1(8) . . . . ?
Au2 C38 N2 C36 179.1(5) . . . . ?
C1 C2 C3 C4 3.2(10) . . . . ?
C1 C2 C3 C7 -178.6(7) . . . . ?
C2 C1 C6 C5 0.1(12) . . . . ?
C2 C3 C4 C5 -3.4(10) . . . . ?
C2 C3 C4 N6 -179.4(6) . . . . ?
C2 C3 C7 C8 -1.2(13) . . . . ?
C2 C3 C7 C12 179.4(7) . . . . ?
C3 C4 C5 C6 1.9(10) . . . . ?
C3 C4 N6 Au1 175.5(4) . . . . ?
C3 C4 N6 C12 -0.9(7) . . . . ?
C3 C7 C8 C9 178.7(7) . . . . ?
C3 C7 C12 C11 -179.0(6) . . . . ?
C3 C7 C12 N6 1.7(7) . . . . ?
C4 C3 C7 C8 177.2(7) . . . . ?
C4 C3 C7 C12 -2.2(7) . . . . ?
C4 C5 C6 C1 -0.3(11) . . . . ?
C5 C4 N6 Au1 0.1(10) . . . . ?
C5 C4 N6 C12 -176.3(7) . . . . ?
C6 C1 C2 C3 -1.6(11) . . . . ?
C7 C3 C4 C5 177.9(6) . . . . ?
C7 C3 C4 N6 1.9(7) . . . . ?
C7 C8 C9 C10 0.9(10) . . . . ?
C7 C12 N6 Au1 -177.1(4) . . . . ?
C7 C12 N6 C4 -0.5(7) . . . . ?
C8 C7 C12 C11 1.5(9) . . . . ?
C8 C7 C12 N6 -177.7(5) . . . . ?
C8 C9 C10 C11 0.7(10) . . . . ?
C9 C10 C11 C12 -1.2(9) . . . . ?
C10 C11 C12 C7 0.1(9) . . . . ?
C10 C11 C12 N6 179.2(6) . . . . ?
C11 C12 N6 Au1 3.8(9) . . . . ?
C11 C12 N6 C4 -179.7(6) . . . . ?
C12 C7 C8 C9 -1.9(10) . . . . ?
C14 C15 N5 C13 0.4(6) . . . . ?
C14 C15 N5 C19 170.0(5) . . . . ?
C15 C14 N4 C13 -0.8(7) . . . . ?
C15 C14 N4 C28 -174.6(5) . . . . ?
C16 C17 C18 C19 -1.0(9) . . . . ?
C16 C17 C18 C22 179.4(6) . . . . ?
C17 C16 C21 C20 1.5(11) . . . . ?
C17 C18 C19 C20 2.1(9) . . . . ?
C17 C18 C19 N5 -179.0(5) . . . . ?
C17 C18 C22 C23 -51.7(8) . . . . ?
C17 C18 C22 C24 73.6(7) . . . . ?
C18 C19 C20 C21 -1.4(9) . . . . ?
C18 C19 C20 C25 179.7(6) . . . . ?
C18 C19 N5 C13 86.2(7) . . . . ?
C18 C19 N5 C15 -82.1(7) . . . . ?
C19 C18 C22 C23 128.7(6) . . . . ?
C19 C18 C22 C24 -106.0(6) . . . . ?
C19 C20 C21 C16 -0.4(10) . . . . ?
C19 C20 C25 C26 -138.9(6) . . . . ?
C19 C20 C25 C27 97.2(7) . . . . ?
C20 C19 N5 C13 -94.9(7) . . . . ?
C20 C19 N5 C15 96.8(7) . . . . ?
C21 C16 C17 C18 -0.8(10) . . . . ?
C21 C20 C25 C26 42.3(9) . . . . ?
C21 C20 C25 C27 -81.7(7) . . . . ?
C22 C18 C19 C20 -178.3(6) . . . . ?
C22 C18 C19 N5 0.6(8) . . . . ?
C25 C20 C21 C16 178.5(6) . . . . ?
C29 C30 C31 C32 -0.2(9) . . . . ?
C29 C30 C31 C35 177.4(6) . . . . ?
C30 C29 C34 C28 -179.6(6) . . . . ?
C30 C29 C34 C33 0.1(9) . . . . ?
C30 C31 C32 C33 0.7(9) . . . . ?
C30 C31 C35 N2 -112.9(6) . . . . ?
C31 C32 C33 C34 -0.8(10) . . . . ?
C31 C35 N2 C36 77.1(7) . . . . ?
C31 C35 N2 C38 -95.8(7) . . . . ?
C32 C31 C35 N2 64.6(8) . . . . ?
C32 C33 C34 C28 -179.9(6) . . . . ?
C32 C33 C34 C29 0.4(9) . . . . ?
C34 C28 N4 C13 -77.1(7) . . . . ?
C34 C28 N4 C14 96.0(6) . . . . ?
C34 C29 C30 C31 -0.2(9) . . . . ?
C35 C31 C32 C33 -176.9(6) . . . . ?
C36 C37 N1 C38 -0.4(8) . . . . ?
C36 C37 N1 C39 177.5(6) . . . . ?
C37 C36 N2 C35 -174.2(6) . . . . ?
C37 C36 N2 C38 -0.5(8) . . . . ?
C39 C40 C41 C42 -0.5(11) . . . . ?
C39 C40 C45 C46 105.4(8) . . . . ?
C39 C40 C45 C47 -128.9(7) . . . . ?
C39 C44 C48 C49 126.4(7) . . . . ?
C39 C44 C48 C50 -108.0(8) . . . . ?
C40 C39 C44 C43 4.1(10) . . . . ?
C40 C39 C44 C48 -176.3(7) . . . . ?
C40 C39 N1 C37 90.8(9) . . . . ?
C40 C39 N1 C38 -91.5(7) . . . . ?
C40 C41 C42 C43 3.8(12) . . . . ?
C41 C40 C45 C46 -73.9(9) . . . . ?
C41 C40 C45 C47 51.7(10) . . . . ?
C41 C42 C43 C44 -3.2(12) . . . . ?
C42 C43 C44 C39 -0.7(11) . . . . ?
C42 C43 C44 C48 179.7(7) . . . . ?
C43 C44 C48 C49 -54.0(9) . . . . ?
C43 C44 C48 C50 71.6(9) . . . . ?
C44 C39 C40 C41 -3.5(11) . . . . ?
C44 C39 C40 C45 177.1(7) . . . . ?
C44 C39 N1 C37 -93.4(8) . . . . ?
C44 C39 N1 C38 84.2(8) . . . . ?
C45 C40 C41 C42 178.9(7) . . . . ?
C51 C52 C53 C54 -0.4(10) . . . . ?
C51 C56 C58 C57 -0.8(6) . . . . ?
C51 C56 C58 C59 176.1(7) . . . . ?
C52 C51 C56 C55 2.9(9) . . . . ?
C52 C51 C56 C58 -175.1(5) . . . . ?
C52 C51 N3 Au2 -11.7(8) . . . . ?
C52 C51 N3 C57 174.8(6) . . . . ?
C52 C53 C54 C55 1.1(11) . . . . ?
C53 C54 C55 C56 0.3(10) . . . . ?
C54 C55 C56 C51 -2.3(9) . . . . ?
C54 C55 C56 C58 174.9(7) . . . . ?
C55 C56 C58 C57 -178.2(7) . . . . ?
C55 C56 C58 C59 -1.4(13) . . . . ?
C56 C51 C52 C53 -1.5(9) . . . . ?
C56 C51 N3 Au2 172.5(4) . . . . ?
C56 C51 N3 C57 -1.0(6) . . . . ?
C56 C58 C59 C60 -176.0(7) . . . . ?
C57 C58 C59 C60 0.4(9) . . . . ?
C58 C57 C62 C61 1.9(9) . . . . ?
C58 C57 N3 Au2 -172.4(4) . . . . ?
C58 C57 N3 C51 0.4(6) . . . . ?
C58 C59 C60 C61 -0.9(10) . . . . ?
C59 C60 C61 C62 1.9(11) . . . . ?
C60 C61 C62 C57 -2.4(10) . . . . ?
C62 C57 C58 C56 176.4(5) . . . . ?
C62 C57 C58 C59 -0.9(8) . . . . ?
C62 C57 N3 Au2 11.9(9) . . . . ?
C62 C57 N3 C51 -175.2(6) . . . . ?
N1 C38 N2 C35 174.1(5) . . . . ?
N1 C38 N2 C36 0.3(7) . . . . ?
N1 C39 C40 C41 172.0(6) . . . . ?
N1 C39 C40 C45 -7.4(10) . . . . ?
N1 C39 C44 C43 -171.4(6) . . . . ?
N1 C39 C44 C48 8.2(10) . . . . ?
N2 C36 C37 N1 0.5(8) . . . . ?
N2 C38 N1 C37 0.1(7) . . . . ?
N2 C38 N1 C39 -177.9(5) . . . . ?
N3 C51 C52 C53 -176.9(6) . . . . ?
N3 C51 C56 C55 179.0(5) . . . . ?
N3 C51 C56 C58 1.1(7) . . . . ?
N3 C57 C58 C56 0.2(6) . . . . ?
N3 C57 C58 C59 -177.1(5) . . . . ?
N3 C57 C62 C61 177.1(6) . . . . ?
N4 C13 N5 C15 -0.9(6) . . . . ?
N4 C13 N5 C19 -170.5(5) . . . . ?
N4 C14 C15 N5 0.2(6) . . . . ?
N4 C28 C34 C29 4.1(8) . . . . ?
N4 C28 C34 C33 -175.6(5) . . . . ?
N5 C13 N4 C14 1.0(6) . . . . ?
N5 C13 N4 C28 174.9(5) . . . . ?
N5 C19 C20 C21 179.7(5) . . . . ?
N5 C19 C20 C25 0.8(9) . . . . ?
N6 C4 C5 C6 177.0(7) . . . . ?

loop_
_exptl_oxdiff_crystal_face_indexfrac_h
_exptl_oxdiff_crystal_face_indexfrac_k
_exptl_oxdiff_crystal_face_indexfrac_l
_exptl_oxdiff_crystal_face_x
_exptl_oxdiff_crystal_face_y
_exptl_oxdiff_crystal_face_z
0.0857 -8.2145 7.2769 0.4671 -0.8583 0.2126
0.7141 8.0244 -7.3093 -0.4747 0.8726 -0.1149
0.6061 7.7877 2.5365 -0.9915 0.1299 0.0093
-0.3441 -1.8643 -9.7448 0.7514 0.6424 -0.1506
-7.9417 3.5720 0.8026 -0.1299 -0.1125 -0.9851
0.5289 1.7817 9.7284 -0.7486 -0.6400 0.1735
8.0897 -2.1734 -0.9628 -0.0155 0.1825 0.9831

loop_
_smtbx_masks_void_nr
_smtbx_masks_void_average_x
_smtbx_masks_void_average_y
_smtbx_masks_void_average_z
_smtbx_masks_void_volume
_smtbx_masks_void_count_electrons
_smtbx_masks_void_content
1 0.000 0.000 0.500 340.7 80.2 '2 THF'
2 0.299 0.240 0.194 17.3 0.0 ?
3 0.281 0.986 0.022 7.3 0.0 ?
4 0.701 0.760 0.806 17.3 0.0 ?
5 0.719 0.014 0.978 7.3 0.0 ?
